data_1510616
loop_
_publ_author_name
'Abderrahman Rahmani'
'M. Angustias Romero'
'Juan M. Salas'
'Miguel Quir\'os'
'Gerardo \'Alvarez de Cienfuegos'

_publ_section_title
;
 A New Example of \m-3-Sulfato Coordination in a Cd(II) Complex of
 5,7-Dimethyl[1,2,4]triazolo[1,5-a]pyrimidine (dmtp). Characterisation and
 Biological Activity of Several Metal Complexes of dmtp Containing the
 Sulfato Anion
;
_journal_name_full 'Inorganica Chimica Acta'
_journal_page_first 51
_journal_page_last 55
_journal_paper_doi 10.1016/0020-1693(95)04829-4
_journal_volume 247
_journal_year 1996
_chemical_formula_sum 'C7 H12 Cd N4 O6 S'
_chemical_formula_weight 392.6
_space_group_IT_number 15
_symmetry_cell_setting monoclinic
_symmetry_space_group_name_Hall '-C 2yc'
_symmetry_space_group_name_H-M 'C 1 2/c 1'
_atom_sites_solution_hydrogens geom
_atom_sites_solution_primary heavy
_atom_sites_solution_secondary difmap
_cell_angle_alpha 90
_cell_angle_beta 116.15(2)
_cell_angle_gamma 90
_cell_formula_units_Z 8
_cell_length_a 24.652(6)
_cell_length_b 8.269(2)
_cell_length_c 13.319(3)
_cell_measurement_temperature 293(2)
_cell_volume 2437.1(11)
_diffrn_measurement_device_type 'Siemens R3m/V'
_diffrn_radiation_type MoK\a
_diffrn_radiation_wavelength 0.71073
_diffrn_reflns_limit_h_max 33
_diffrn_reflns_limit_h_min -31
_diffrn_reflns_limit_k_max 11
_diffrn_reflns_limit_k_min -1
_diffrn_reflns_limit_l_max 1
_diffrn_reflns_limit_l_min -18
_diffrn_reflns_number 8991
_diffrn_reflns_theta_max 30.00
_diffrn_reflns_theta_min 1.50
_exptl_absorpt_coefficient_mu 1.994
_exptl_absorpt_correction_T_max 0.721
_exptl_absorpt_correction_T_min 0.604
_exptl_absorpt_correction_type empirical
_exptl_crystal_colour colourless
_exptl_crystal_density_diffrn 2.140
_exptl_crystal_density_method 'not measured'
_exptl_crystal_F_000 1552
_exptl_crystal_size_max 0.38
_exptl_crystal_size_mid 0.38
_exptl_crystal_size_min 0.18
_refine_diff_density_max 0.43
_refine_diff_density_min -0.87
_refine_ls_extinction_method none
_refine_ls_goodness_of_fit_ref 0.58
_refine_ls_hydrogen_treatment constr
_refine_ls_matrix_type full
_refine_ls_number_reflns 2968
_refine_ls_R_factor_gt 0.026
_refine_ls_shift/su_max 0.053
_refine_ls_shift/su_mean 0.002
_refine_ls_structure_factor_coef F
_refine_ls_weighting_details 'calc w=1/[\s^2^(Fo^2^)+0.001(Fo^2^)]'
_refine_ls_weighting_scheme calc
_refine_ls_wR_factor_ref 0.060
_reflns_number_gt 2968
_reflns_number_total 3449
_reflns_threshold_expression >2sigma(I)
_cod_data_source_file cdabdu.cif
_cod_data_source_block cdabdu
_cod_original_cell_volume 2437.1(10)
_cod_database_code 1510616

loop_
_symmetry_equiv_pos_as_xyz
'x, y, z'
'-x, y, 0.5-z'
'-x, -y, -z'
'x, -y, 0.5+z'
'0.5+x, 0.5+y, z'
'0.5-x, 0.5+y, 0.5-z'
'0.5-x, 0.5-y, -z'
'0.5+x, 0.5-y, 0.5+z'

loop_
_atom_site_label
_atom_site_type_symbol
_atom_site_fract_x
_atom_site_fract_y
_atom_site_fract_z
_atom_site_U_iso_or_equiv
_atom_site_adp_type
Cd Cd 0.70472(1) 0.55919(2) 0.31076(2) 0.0201(1) Uani
S S 0.74394(3) 0.46211(8) 0.10119(6) 0.0182(2) Uani
O1 O 0.7110(1) 0.5741(3) 0.1435(2) 0.0260(9) Uani
O2 O 0.7048(1) 0.4247(3) -0.0163(2) 0.0303(9) Uani
O3 O 0.7593(1) 0.3146(3) 0.1698(2) 0.0303(9) Uani
O4 O 0.7996(1) 0.5435(3) 0.1108(2) 0.0301(9) Uani
N1 N 0.5376(1) 0.8719(3) 0.1505(3) 0.0352(12) Uani
C2 C 0.5953(2) 0.8295(4) 0.2053(3) 0.0319(12) Uani
H2 H 0.6273(2) 0.9081(4) 0.2327(3) 0.028(7) Uiso
N3 N 0.6062(1) 0.6669(3) 0.2206(2) 0.0270(10) Uani
C3A C 0.5517(2) 0.6032(4) 0.1709(3) 0.0231(10) Uani
N4 N 0.5357(1) 0.4448(3) 0.1617(3) 0.0262(10) Uani
C5 C 0.4769(2) 0.4150(4) 0.1073(3) 0.0251(11) Uani
C51 C 0.4569(2) 0.2419(5) 0.0968(4) 0.0368(14) Uani
H53 H 0.4291(2) 0.2324(5) 0.0190(4) 0.082(9) Uiso
H52 H 0.4354(2) 0.2292(5) 0.1414(4) 0.082(9) Uiso
H51 H 0.4873(2) 0.1595(5) 0.1162(4) 0.082(9) Uiso
C6 C 0.4332(2) 0.5364(4) 0.0597(3) 0.0269(11) Uani
H6 H 0.3913(2) 0.5072(4) 0.0194(3) 0.028(7) Uiso
C7 C 0.4490(1) 0.6964(4) 0.0689(3) 0.0263(11) Uani
C71 C 0.4080(2) 0.8360(5) 0.0215(4) 0.0423(15) Uani
H73 H 0.3688(2) 0.7948(5) -0.0279(4) 0.082(9) Uiso
H72 H 0.4271(2) 0.8792(5) -0.0218(4) 0.082(9) Uiso
H71 H 0.4037(2) 0.9199(5) 0.0673(4) 0.082(9) Uiso
N8 N 0.5098(1) 0.7249(3) 0.1285(2) 0.0257(9) Uani
O1W O 0.7924(1) 0.4159(3) 0.4020(2) 0.0299(9) Uani
H11W H 0.7994(36) 0.4079(67) 0.4704(19) 0.087(12) Uiso
H12W H 0.7900(33) 0.3183(23) 0.3801(46) 0.087(12) Uiso
O2W O 0.6552(1) 0.3166(3) 0.2663(3) 0.0468(12) Uani
H21W H 0.6645(23) 0.2313(47) 0.3058(47) 0.087(12) Uiso
H22W H 0.6178(8) 0.3071(70) 0.2223(39) 0.087(12) Uiso

loop_
_atom_site_aniso_label
_atom_site_aniso_U_11
_atom_site_aniso_U_22
_atom_site_aniso_U_33
_atom_site_aniso_U_23
_atom_site_aniso_U_13
_atom_site_aniso_U_12
Cd 0.0218(2) 0.0200(2) 0.0183(2) -0.00045(6) 0.0082(1) 0.00140(6)
S 0.0218(4) 0.0173(3) 0.0153(3) 0.0007(2) 0.0082(3) -0.0012(2)
O1 0.036(1) 0.024(1) 0.022(1) 0.0090(9) 0.015(1) 0.0017(8)
O2 0.026(1) 0.049(2) 0.018(1) -0.008(1) 0.010(1) -0.0080(9)
O3 0.042(1) 0.022(1) 0.031(1) 0.008(1) 0.018(1) 0.0086(9)
O4 0.024(1) 0.037(1) 0.027(1) -0.0062(9) 0.009(1) -0.0043(9)
N1 0.027(1) 0.021(1) 0.047(2) -0.004(1) 0.008(1) -0.004(1)
C2 0.025(1) 0.022(1) 0.041(2) 0.001(1) 0.008(1) -0.005(1)
N3 0.022(1) 0.028(1) 0.026(1) 0.002(1) 0.007(1) -0.003(1)
C3A 0.023(1) 0.022(1) 0.022(1) 0.002(1) 0.008(1) 0.000(1)
N4 0.024(1) 0.024(1) 0.026(1) 0.0004(9) 0.009(1) 0.0007(9)
C5 0.023(2) 0.025(1) 0.026(2) -0.003(1) 0.011(1) 0.000(1)
C51 0.030(2) 0.031(2) 0.045(2) -0.005(1) 0.013(1) -0.006(1)
C6 0.018(1) 0.032(2) 0.027(2) 0.000(1) 0.006(1) 0.001(1)
C7 0.020(1) 0.026(2) 0.030(2) 0.002(1) 0.009(1) 0.000(1)
C71 0.024(2) 0.035(2) 0.056(2) 0.010(1) 0.009(2) 0.007(2)
N8 0.020(1) 0.023(1) 0.029(1) 0.003(1) 0.007(1) -0.002(1)
O1W 0.030(1) 0.031(1) 0.025(1) 0.004(1) 0.009(1) -0.0060(9)
O2W 0.027(1) 0.023(1) 0.076(2) -0.001(1) 0.006(1) 0.012(1)

loop_
_geom_angle_atom_site_label_1
_geom_angle_site_symmetry_1
_geom_angle_atom_site_label_2
_geom_angle_atom_site_label_3
_geom_angle_site_symmetry_3
_geom_angle
O1 . Cd N3 . 88.9(1)
O1 . Cd O1W . 95.2(1)
N3 . Cd O1W . 170.3(1)
O1 . Cd O2W . 93.0(1)
N3 . Cd O2W . 83.5(1)
O1W . Cd O2W . 87.4(1)
O1 . Cd O2 4565 172.7(1)
N3 . Cd O2 4565 92.0(1)
O1W . Cd O2 4565 85.1(1)
O2W . Cd O2 4565 94.3(1)
O1 . Cd O3A 6655 82.6(1)
N3 . Cd O3A 6655 88.3(1)
O1W . Cd O3A 6655 101.0(1)
O2W . Cd O3A 6655 170.7(1)
O2 4565 Cd O3A 6655 90.2(1)
O1 . S O2 . 108.8(2)
O1 . S O3 . 108.3(2)
O2 . S O3 . 110.9(1)
O1 . S O4 . 108.8(2)
O2 . S O4 . 109.7(2)
O3 . S O4 . 110.4(2)
Cd . O1 S . 127.6(1)
S . O2 Cd 4564 139.9(2)
S . O3 Cd 6645 145.8(2)
C2 . N1 N8 . 101.4(3)
N1 . C2 N3 . 115.6(3)
Cd . N3 C2 . 122.5(2)
Cd . N3 C3A . 134.2(2)
C2 . N3 C3A . 103.2(3)
N3 . C3A N4 . 128.5(3)
N3 . C3A N8 . 109.2(3)
N4 . C3A N8 . 122.3(3)
C3A . N4 C5 . 115.6(3)
N4 . C5 C51 . 117.5(3)
N4 . C5 C6 . 123.4(3)
C51 . C5 C6 . 119.1(3)
C5 . C6 C7 . 121.3(3)
C6 . C7 C71 . 127.0(3)
C6 . C7 N8 . 114.4(3)
C71 . C7 N8 . 118.7(3)
N1 . N8 C3A . 110.6(3)
N1 . N8 C7 . 126.5(3)
C3A . N8 C7 . 122.9(3)

loop_
_geom_bond_atom_site_label_1
_geom_bond_atom_site_label_2
_geom_bond_site_symmetry_2
_geom_bond_distance
Cd O1 . 2.304(3)
Cd N3 . 2.359(3)
Cd O1W . 2.289(3)
Cd O2W . 2.287(3)
Cd O2 4565 2.306(3)
Cd O3 6655 2.261(2)
S O1 . 1.495(3)
S O2 . 1.465(3)
S O3 . 1.470(2)
S O4 . 1.483(3)
N1 C2 . 1.329(5)
N1 N8 . 1.362(4)
C2 N3 . 1.368(4)
N3 C3A . 1.319(4)
C3A N4 . 1.358(4)
C3A N8 . 1.372(4)
N4 C5 . 1.327(4)
C5 C51 . 1.500(5)
C5 C6 . 1.403(5)
C6 C7 . 1.369(5)
C7 C71 . 1.480(5)
C7 N8 . 1.373(4)

loop_
_geom_hbond_atom_site_label_D
_geom_hbond_atom_site_label_A
_geom_hbond_site_symmetry_A
_geom_hbond_distance_DA
O1W O4 4565 2.725(5)
O1W O1 6645 2.887(4)
O2W N4 . 2.854(4)
O2W O4 6645 2.719(5)
